data_4071326
loop_
_publ_author_name
'Song, Guoyong'
'Zhang, Yao'
'Li, Xingwei'

_publ_section_title
;
 Rhodium and Iridium Complexes of Abnormal N-Heterocyclic Carbenes Derived
 from Imidazo[1,2-a]pyridine
;
_journal_issue 8
_journal_name_full Organometallics
_journal_page_first 1936
_journal_paper_doi 10.1021/om800109a
_journal_volume 27
_journal_year 2008
_chemical_formula_moiety 'C24 H25 Cl F3 N2 Rh'
_chemical_formula_sum 'C24 H25 Cl F3 N2 Rh'
_chemical_formula_weight 536.82
_chemical_name_systematic
;

 ?

;
_space_group_IT_number 14
_symmetry_cell_setting monoclinic
_symmetry_space_group_name_Hall '-P 2yn'
_symmetry_space_group_name_H-M 'P 1 21/n 1'
_atom_sites_solution_hydrogens geom
_atom_sites_solution_primary direct
_atom_sites_solution_secondary difmap
_audit_creation_method SHELXL-97
_cell_angle_alpha 90.00
_cell_angle_beta 102.218(2)
_cell_angle_gamma 90.00
_cell_formula_units_Z 4
_cell_length_a 11.7872(4)
_cell_length_b 16.2148(6)
_cell_length_c 11.9178(4)
_cell_measurement_reflns_used 9753
_cell_measurement_temperature 223(2)
_cell_measurement_theta_max 29.56
_cell_measurement_theta_min 2.51
_cell_volume 2226.22(14)
_computing_cell_refinement 'Bruker SMART'
_computing_data_collection 'Bruker SMART'
_computing_data_reduction 'Bruker SAINT'
_computing_molecular_graphics 'Bruker SHELXTL'
_computing_publication_material 'Bruker SHELXTL'
_computing_structure_refinement 'SHELXL-97 (Sheldrick, 1997)'
_computing_structure_solution 'SHELXS-97 (Sheldrick, 1990)'
_diffrn_ambient_temperature 223(2)
_diffrn_measured_fraction_theta_full 1.000
_diffrn_measured_fraction_theta_max 1.000
_diffrn_measurement_device_type 'CCD area detector'
_diffrn_measurement_method 'phi and omega scans'
_diffrn_radiation_monochromator graphite
_diffrn_radiation_source 'fine-focus sealed tube'
_diffrn_radiation_type MoK\a
_diffrn_radiation_wavelength 0.71073
_diffrn_reflns_av_R_equivalents 0.0562
_diffrn_reflns_av_sigmaI/netI 0.0456
_diffrn_reflns_limit_h_max 14
_diffrn_reflns_limit_h_min -14
_diffrn_reflns_limit_k_max 20
_diffrn_reflns_limit_k_min -20
_diffrn_reflns_limit_l_max 14
_diffrn_reflns_limit_l_min -14
_diffrn_reflns_number 23557
_diffrn_reflns_theta_full 26.00
_diffrn_reflns_theta_max 26.00
_diffrn_reflns_theta_min 2.15
_exptl_absorpt_coefficient_mu 0.926
_exptl_absorpt_correction_T_max 0.8813
_exptl_absorpt_correction_T_min 0.7948
_exptl_absorpt_correction_type multi-scan
_exptl_absorpt_process_details sadabs
_exptl_crystal_colour yellow
_exptl_crystal_density_diffrn 1.602
_exptl_crystal_density_meas 0
_exptl_crystal_density_method 'not measured'
_exptl_crystal_description fragment
_exptl_crystal_F_000 1088
_exptl_crystal_size_max 0.26
_exptl_crystal_size_mid 0.24
_exptl_crystal_size_min 0.14
_refine_diff_density_max 1.354
_refine_diff_density_min -0.888
_refine_diff_density_rms 0.141
_refine_ls_extinction_method none
_refine_ls_goodness_of_fit_ref 1.194
_refine_ls_hydrogen_treatment constr
_refine_ls_matrix_type full
_refine_ls_number_parameters 309
_refine_ls_number_reflns 4382
_refine_ls_number_restraints 85
_refine_ls_restrained_S_all 1.190
_refine_ls_R_factor_all 0.0645
_refine_ls_R_factor_gt 0.0555
_refine_ls_shift/su_max 0.001
_refine_ls_shift/su_mean 0.000
_refine_ls_structure_factor_coef Fsqd
_refine_ls_weighting_details 'calc w=1/[\s^2^(Fo^2^)+(0.0459P)^2^+10.8265P] where P=(Fo^2^+2Fc^2^)/3'
_refine_ls_weighting_scheme calc
_refine_ls_wR_factor_gt 0.1457
_refine_ls_wR_factor_ref 0.1528
_reflns_number_gt 3713
_reflns_number_total 4382
_reflns_threshold_expression >2sigma(I)
_cod_data_source_file om800109a-file004.cif
_cod_data_source_block lxw48
_cod_depositor_comments
;
The following automatic conversions were performed:

'_symmetry_cell_setting' value 'Monoclinic' changed to 'monoclinic'
according to /home/saulius/struct/CIF-dictionaries/cif_core.dic
dictionary named 'cif_core.dic' version 2.4.1 from 2010-06-29.

Automatic conversion script
Id: cif_fix_values 1715 2011-07-08 13:25:40Z adriana 
;
_cod_original_cell_volume 2226.22(13)
_cod_original_sg_symbol_H-M P2(1)/n
_cod_database_code 4071326

loop_
_symmetry_equiv_pos_as_xyz
'x, y, z'
'-x+1/2, y+1/2, -z+1/2'
'-x, -y, -z'
'x-1/2, -y-1/2, z-1/2'

loop_
_atom_site_label
_atom_site_type_symbol
_atom_site_fract_x
_atom_site_fract_y
_atom_site_fract_z
_atom_site_U_iso_or_equiv
_atom_site_adp_type
_atom_site_occupancy
_atom_site_symmetry_multiplicity
_atom_site_calc_flag
_atom_site_refinement_flags
_atom_site_disorder_assembly
_atom_site_disorder_group
Rh1 Rh 0.44815(4) 0.23382(2) 0.65017(4) 0.02836(16) Uani 1 1 d . . .
C1 C 0.5477(5) 0.1392(4) 0.5986(5) 0.0392(13) Uani 1 1 d . . .
H1 H 0.5382 0.0849 0.6336 0.047 Uiso 1 1 calc R . .
C2 C 0.6215(5) 0.1943(4) 0.6730(6) 0.0414(14) Uani 1 1 d . . .
H2 H 0.6538 0.1714 0.7501 0.050 Uiso 1 1 calc R . .
C3 C 0.6955(6) 0.2611(5) 0.6362(7) 0.0541(18) Uani 1 1 d . . .
H3A H 0.7658 0.2357 0.6200 0.065 Uiso 1 1 calc R . .
H3B H 0.7196 0.2996 0.7001 0.065 Uiso 1 1 calc R . .
C4 C 0.6345(6) 0.3100(5) 0.5296(6) 0.0538(18) Uani 1 1 d . . .
H4A H 0.6698 0.3648 0.5308 0.065 Uiso 1 1 calc R . .
H4B H 0.6452 0.2815 0.4601 0.065 Uiso 1 1 calc R . .
C5 C 0.5041(6) 0.3192(4) 0.5265(5) 0.0422(14) Uani 1 1 d . . .
H5 H 0.4781 0.3769 0.5314 0.051 Uiso 1 1 calc R . .
C6 C 0.4210(6) 0.2678(4) 0.4687(6) 0.0451(15) Uani 1 1 d . . .
H6 H 0.3457 0.2951 0.4384 0.054 Uiso 1 1 calc R . .
C7 C 0.4412(7) 0.1903(5) 0.4025(6) 0.0557(18) Uani 1 1 d . . .
H7A H 0.3690 0.1583 0.3845 0.067 Uiso 1 1 calc R . .
H7B H 0.4608 0.2066 0.3297 0.067 Uiso 1 1 calc R . .
C8 C 0.5371(6) 0.1362(4) 0.4684(5) 0.0492(16) Uani 1 1 d . . .
H8A H 0.6110 0.1535 0.4507 0.059 Uiso 1 1 calc R . .
H8B H 0.5228 0.0791 0.4423 0.059 Uiso 1 1 calc R . .
C9 C 0.4272(4) 0.1676(3) 0.7881(4) 0.0263(10) Uani 1 1 d . . .
C10 C 0.3662(5) 0.0963(3) 0.7920(5) 0.0336(12) Uani 1 1 d . . .
C11 C 0.3033(5) 0.0427(4) 0.6965(5) 0.0417(14) Uani 1 1 d . . .
H11A H 0.3028 0.0692 0.6234 0.063 Uiso 1 1 calc R . .
H11B H 0.2241 0.0344 0.7051 0.063 Uiso 1 1 calc R . .
H11C H 0.3423 -0.0102 0.6991 0.063 Uiso 1 1 calc R . .
C12 C 0.3258(5) 0.0075(3) 0.9523(6) 0.0386(13) Uani 1 1 d . . .
H12 H 0.2799 -0.0312 0.9042 0.046 Uiso 1 1 calc R . .
C13 C 0.3478(6) -0.0018(4) 1.0683(6) 0.0447(16) Uani 1 1 d . . .
H13 H 0.3164 -0.0473 1.1000 0.054 Uiso 1 1 calc R . .
C14 C 0.4163(5) 0.0553(4) 1.1417(5) 0.0399(14) Uani 1 1 d . . .
H14 H 0.4308 0.0480 1.2217 0.048 Uiso 1 1 calc R . .
C15 C 0.4621(5) 0.1221(4) 1.0951(5) 0.0355(12) Uani 1 1 d . . .
H15 H 0.5084 0.1608 1.1429 0.043 Uiso 1 1 calc R . .
C16 C 0.4391(4) 0.1316(3) 0.9766(5) 0.0284(11) Uani 1 1 d . . .
C17 C 0.5499(5) 0.2569(3) 0.9461(5) 0.0308(11) Uani 1 1 d . . .
H17A H 0.5681 0.2855 0.8796 0.037 Uiso 1 1 calc R . .
H17B H 0.6226 0.2348 0.9915 0.037 Uiso 1 1 calc R . .
C18 C 0.5003(5) 0.3188(3) 1.0187(5) 0.0315(11) Uani 1 1 d . . .
C19 C 0.5527(5) 0.3293(4) 1.1355(5) 0.0412(14) Uani 1 1 d . . .
H19 H 0.6175 0.2971 1.1686 0.049 Uiso 1 1 calc R . .
C20 C 0.5096(6) 0.3865(4) 1.2018(6) 0.0447(15) Uani 1 1 d . . .
H20 H 0.5441 0.3927 1.2800 0.054 Uiso 1 1 calc R . .
C21 C 0.4153(5) 0.4346(3) 1.1522(5) 0.0378(13) Uani 1 1 d . A .
C22 C 0.3718(6) 0.4996(4) 1.2224(6) 0.0546(18) Uani 1 1 d DU . .
C23 C 0.3623(6) 0.4237(4) 1.0380(6) 0.0508(16) Uani 1 1 d . . .
H23 H 0.2975 0.4559 1.0049 0.061 Uiso 1 1 calc R A .
C24 C 0.4046(6) 0.3655(4) 0.9728(5) 0.0435(14) Uani 1 1 d . A .
H24 H 0.3672 0.3577 0.8957 0.052 Uiso 1 1 calc R . .
Cl1 Cl 0.29140(12) 0.32211(9) 0.67299(13) 0.0411(3) Uani 1 1 d . . .
F1 F 0.2644(14) 0.520(2) 1.182(2) 0.102(7) Uani 0.53(6) 1 d PDU A 1
F2 F 0.382(3) 0.4775(19) 1.3302(13) 0.090(6) Uani 0.53(6) 1 d PDU A 1
F3 F 0.434(3) 0.5665(13) 1.225(3) 0.100(7) Uani 0.53(6) 1 d PDU A 1
F1A F 0.2577(10) 0.496(2) 1.207(2) 0.089(7) Uani 0.47(6) 1 d PDU A 2
F2A F 0.412(3) 0.494(2) 1.3336(12) 0.102(8) Uani 0.47(6) 1 d PDU A 2
F3A F 0.392(3) 0.5752(10) 1.193(3) 0.102(8) Uani 0.47(6) 1 d PDU A 2
N1 N 0.4708(4) 0.1882(3) 0.9053(4) 0.0282(9) Uani 1 1 d . . .
N2 N 0.3716(4) 0.0743(3) 0.9065(4) 0.0308(10) Uani 1 1 d . . .

loop_
_atom_site_aniso_label
_atom_site_aniso_U_11
_atom_site_aniso_U_22
_atom_site_aniso_U_33
_atom_site_aniso_U_23
_atom_site_aniso_U_13
_atom_site_aniso_U_12
Rh1 0.0296(3) 0.0256(2) 0.0288(3) -0.00047(15) 0.00376(17) -0.00004(16)
C1 0.041(3) 0.036(3) 0.042(3) -0.010(3) 0.012(3) 0.006(3)
C2 0.030(3) 0.047(4) 0.045(3) -0.002(3) 0.004(3) 0.009(3)
C3 0.034(3) 0.058(4) 0.071(5) -0.017(4) 0.014(3) -0.009(3)
C4 0.052(4) 0.056(4) 0.058(4) -0.008(3) 0.022(3) -0.022(3)
C5 0.052(4) 0.037(3) 0.038(3) 0.006(3) 0.008(3) -0.001(3)
C6 0.047(4) 0.049(4) 0.037(3) 0.006(3) 0.004(3) -0.002(3)
C7 0.066(5) 0.059(4) 0.040(4) -0.012(3) 0.006(3) -0.008(4)
C8 0.063(4) 0.054(4) 0.034(3) -0.019(3) 0.017(3) -0.002(3)
C9 0.028(3) 0.026(2) 0.024(2) -0.0014(19) 0.004(2) 0.004(2)
C10 0.033(3) 0.032(3) 0.036(3) -0.004(2) 0.006(2) 0.001(2)
C11 0.039(3) 0.039(3) 0.046(3) -0.010(3) 0.005(3) -0.004(3)
C12 0.035(3) 0.023(3) 0.062(4) -0.001(3) 0.019(3) -0.001(2)
C13 0.049(4) 0.035(3) 0.060(4) 0.015(3) 0.034(3) 0.010(3)
C14 0.047(3) 0.040(3) 0.039(3) 0.004(3) 0.023(3) 0.009(3)
C15 0.039(3) 0.038(3) 0.032(3) 0.000(2) 0.013(2) 0.009(2)
C16 0.026(3) 0.024(2) 0.037(3) 0.000(2) 0.011(2) 0.004(2)
C17 0.033(3) 0.029(3) 0.032(3) 0.000(2) 0.011(2) -0.004(2)
C18 0.031(3) 0.025(3) 0.040(3) -0.002(2) 0.011(2) -0.006(2)
C19 0.036(3) 0.041(3) 0.044(3) -0.008(3) 0.003(3) 0.005(3)
C20 0.046(4) 0.046(4) 0.041(3) -0.016(3) 0.006(3) -0.001(3)
C21 0.045(3) 0.028(3) 0.045(3) -0.004(2) 0.020(3) -0.004(2)
C22 0.063(5) 0.041(4) 0.067(4) -0.012(3) 0.031(4) 0.001(3)
C23 0.055(4) 0.041(4) 0.055(4) -0.001(3) 0.008(3) 0.017(3)
C24 0.052(4) 0.043(3) 0.032(3) -0.001(3) 0.002(3) 0.009(3)
Cl1 0.0357(7) 0.0355(7) 0.0493(8) 0.0000(6) 0.0027(6) 0.0089(6)
F1 0.088(11) 0.103(14) 0.105(12) -0.035(9) -0.002(10) 0.063(11)
F2 0.122(12) 0.091(13) 0.075(9) 0.005(10) 0.064(9) 0.034(10)
F3 0.139(15) 0.043(8) 0.141(15) -0.045(8) 0.081(12) -0.032(9)
F1A 0.065(9) 0.104(14) 0.119(13) -0.055(10) 0.069(10) -0.021(10)
F2A 0.147(18) 0.090(13) 0.062(8) -0.043(9) 0.007(11) 0.027(12)
F3A 0.173(18) 0.033(6) 0.139(16) 0.008(9) 0.120(15) 0.011(10)
N1 0.031(2) 0.025(2) 0.030(2) -0.0016(17) 0.0102(18) 0.0023(18)
N2 0.029(2) 0.024(2) 0.041(3) -0.0055(19) 0.011(2) 0.0014(18)

loop_
_atom_type_symbol
_atom_type_description
_atom_type_scat_dispersion_real
_atom_type_scat_dispersion_imag
_atom_type_scat_source
C C 0.0033 0.0016 'International Tables Vol C Tables 4.2.6.8 and 6.1.1.4'
H H 0.0000 0.0000 'International Tables Vol C Tables 4.2.6.8 and 6.1.1.4'
N N 0.0061 0.0033 'International Tables Vol C Tables 4.2.6.8 and 6.1.1.4'
F F 0.0171 0.0103 'International Tables Vol C Tables 4.2.6.8 and 6.1.1.4'
Cl Cl 0.1484 0.1585 'International Tables Vol C Tables 4.2.6.8 and 6.1.1.4'
Rh Rh -1.1178 0.9187 'International Tables Vol C Tables 4.2.6.8 and 6.1.1.4'

loop_
_geom_angle_atom_site_label_1
_geom_angle_atom_site_label_2
_geom_angle_atom_site_label_3
_geom_angle
C9 Rh1 C1 91.3(2)
C9 Rh1 C2 90.9(2)
C1 Rh1 C2 39.5(2)
C9 Rh1 C6 156.9(2)
C1 Rh1 C6 82.5(3)
C2 Rh1 C6 98.0(3)
C9 Rh1 C5 167.1(2)
C1 Rh1 C5 89.9(2)
C2 Rh1 C5 81.9(3)
C6 Rh1 C5 35.9(2)
C9 Rh1 Cl1 89.72(14)
C1 Rh1 Cl1 163.87(17)
C2 Rh1 Cl1 156.61(18)
C6 Rh1 Cl1 90.39(19)
C5 Rh1 Cl1 92.71(18)
C2 C1 C8 124.1(6)
C2 C1 Rh1 70.3(3)
C8 C1 Rh1 112.9(4)
C1 C2 C3 125.8(6)
C1 C2 Rh1 70.2(3)
C3 C2 Rh1 110.4(4)
C2 C3 C4 114.2(6)
C5 C4 C3 111.1(5)
C6 C5 C4 124.3(6)
C6 C5 Rh1 70.8(4)
C4 C5 Rh1 111.1(4)
C5 C6 C7 126.3(7)
C5 C6 Rh1 73.4(4)
C7 C6 Rh1 107.3(4)
C8 C7 C6 112.9(6)
C7 C8 C1 113.5(5)
C10 C9 N1 104.3(4)
C10 C9 Rh1 129.3(4)
N1 C9 Rh1 126.4(4)
C9 C10 N2 109.5(5)
C9 C10 C11 130.0(5)
N2 C10 C11 120.4(5)
C13 C12 N2 119.0(6)
C12 C13 C14 121.4(5)
C15 C14 C13 119.3(6)
C14 C15 C16 119.2(6)
N1 C16 N2 106.0(5)
N1 C16 C15 133.8(5)
N2 C16 C15 120.2(5)
N1 C17 C18 113.4(4)
C24 C18 C19 118.6(5)
C24 C18 C17 121.3(5)
C19 C18 C17 120.1(5)
C20 C19 C18 120.6(6)
C21 C20 C19 119.5(6)
C23 C21 C20 120.2(6)
C23 C21 C22 120.1(6)
C20 C21 C22 119.7(6)
F1 C22 F3 106.9(11)
F1 C22 F3A 83.1(17)
F3 C22 F3A 25.2(18)
F1 C22 F2A 120(2)
F3 C22 F2A 87(2)
F3A C22 F2A 106.5(12)
F1 C22 F2 107.9(11)
F3 C22 F2 105.5(11)
F3A C22 F2 122(2)
F2A C22 F2 19.4(19)
F1 C22 F1A 22.3(16)
F3 C22 F1A 126.0(17)
F3A C22 F1A 104.1(11)
F2A C22 F1A 106.2(11)
F2 C22 F1A 90.1(17)
F1 C22 C21 113.4(12)
F3 C22 C21 110.1(12)
F3A C22 C21 113.9(13)
F2A C22 C21 114.9(15)
F2 C22 C21 112.5(13)
F1A C22 C21 110.4(12)
C24 C23 C21 119.9(6)
C18 C24 C23 121.1(6)
C16 N1 C9 111.6(4)
C16 N1 C17 123.1(5)
C9 N1 C17 125.1(4)
C12 N2 C16 121.0(5)
C12 N2 C10 130.4(5)
C16 N2 C10 108.6(4)

loop_
_geom_bond_atom_site_label_1
_geom_bond_atom_site_label_2
_geom_bond_distance
Rh1 C9 2.021(5)
Rh1 C1 2.101(5)
Rh1 C2 2.103(6)
Rh1 C6 2.189(6)
Rh1 C5 2.222(6)
Rh1 Cl1 2.3979(14)
C1 C2 1.420(9)
C1 C8 1.531(8)
C2 C3 1.512(10)
C3 C4 1.540(11)
C4 C5 1.536(9)
C5 C6 1.358(9)
C6 C7 1.529(10)
C7 C8 1.513(10)
C9 C10 1.368(8)
C9 N1 1.422(7)
C10 N2 1.399(7)
C10 C11 1.498(8)
C12 C13 1.360(9)
C12 N2 1.373(7)
C13 C14 1.406(10)
C14 C15 1.378(8)
C15 C16 1.389(8)
C16 N1 1.355(7)
C16 N2 1.383(7)
C17 N1 1.469(7)
C17 C18 1.520(7)
C18 C24 1.372(8)
C18 C19 1.408(8)
C19 C20 1.384(8)
C20 C21 1.384(9)
C21 C23 1.383(9)
C21 C22 1.502(8)
C22 F1 1.299(12)
C22 F3 1.303(11)
C22 F3A 1.310(12)
C22 F2A 1.313(12)
C22 F2 1.314(12)
C22 F1A 1.319(12)
C23 C24 1.381(9)
